data_7116675
loop_
_publ_author_name
'Yang, Yang'
'Jia, Jian-Hua'
'Pei, Xiao-Li'
'Zheng, Hao'
'Nan, Zi-Ang'
'Wang, Quan-Ming'

_publ_section_title
;
 Diastereoselective synthesis of O symmetric heterometallic cubic cages
;
_journal_coden_ASTM CHCOFS
_journal_issue 18
_journal_name_full
;
 Chemical Communications (Cambridge, United Kingdom)
;
_journal_page_first 3804
_journal_page_last 3807
_journal_paper_doi 10.1039/c5cc00087d
_journal_volume 51
_journal_year 2015
_chemical_formula_sum 'C456 H408 B28 F112 N72 O0 Pd6 Zn8'
_chemical_formula_weight 10488.58
_space_group_IT_number 207
_symmetry_cell_setting cubic
_symmetry_space_group_name_Hall 'P 4 2 3'
_symmetry_space_group_name_H-M 'P 4 3 2'
_atom_sites_solution_hydrogens geom
_atom_sites_solution_primary direct
_atom_sites_solution_secondary difmap
_audit_creation_method SHELXL-97
_audit_update_record
;
2014-11-28 deposited with the CCDC.
2015-01-27 downloaded from the CCDC.
;
_cell_angle_alpha 90.00
_cell_angle_beta 90.00
_cell_angle_gamma 90.00
_cell_formula_units_Z 1
_cell_length_a 25.9709(3)
_cell_length_b 25.9709(3)
_cell_length_c 25.9709(3)
_cell_measurement_temperature 100.01(10)
_cell_volume 17517.1(4)
_computing_structure_refinement 'SHELXL-97 (Sheldrick, 1997)'
_computing_structure_solution 'SHELXS-97 (Sheldrick, 1990)'
_diffrn_ambient_temperature 100.01(10)
_diffrn_measured_fraction_theta_full 0.983
_diffrn_measured_fraction_theta_max 0.984
_diffrn_measurement_device_type 'SuperNova, Dual, Cu at zero, Atlas'
_diffrn_radiation_monochromator mirror
_diffrn_radiation_source 'SuperNova (Cu) X-ray Source'
_diffrn_radiation_type CuK\a
_diffrn_radiation_wavelength 1.54178
_diffrn_reflns_av_R_equivalents 0.0920
_diffrn_reflns_av_sigmaI/netI 0.0854
_diffrn_reflns_limit_h_max 20
_diffrn_reflns_limit_h_min -31
_diffrn_reflns_limit_k_max 31
_diffrn_reflns_limit_k_min -22
_diffrn_reflns_limit_l_max 18
_diffrn_reflns_limit_l_min -15
_diffrn_reflns_number 16722
_diffrn_reflns_theta_full 73.74
_diffrn_reflns_theta_max 73.74
_diffrn_reflns_theta_min 3.81
_exptl_absorpt_coefficient_mu 2.125
_exptl_absorpt_correction_T_max 0.4482
_exptl_absorpt_correction_T_min 0.4287
_exptl_absorpt_correction_type multi-scan
_exptl_absorpt_process_details
;
CrysAlisPro, Agilent Technologies,
Version 1.171.36.20 (release 27-06-2012 CrysAlis171 .NET)
(compiled Jul 11 2012,15:38:31)
Empirical absorption correction using spherical harmonics,
 implemented in SCALE3 ABSPACK scaling algorithm.
;
_exptl_crystal_density_diffrn 0.994
_exptl_crystal_density_method 'not measured'
_exptl_crystal_F_000 5312
_exptl_crystal_size_max 0.48
_exptl_crystal_size_mid 0.45
_exptl_crystal_size_min 0.45
_refine_diff_density_max 1.480
_refine_diff_density_min -1.271
_refine_diff_density_rms 0.100
_refine_ls_abs_structure_details 'Flack H D (1983), Acta Cryst. A39, 876-881'
_refine_ls_abs_structure_Flack 0.035(17)
_refine_ls_extinction_coef 0.00013(4)
_refine_ls_extinction_expression Fc^*^=kFc[1+0.001xFc^2^\l^3^/sin(2\q)]^-1/4^
_refine_ls_extinction_method SHELXL
_refine_ls_goodness_of_fit_ref 1.003
_refine_ls_hydrogen_treatment mixed
_refine_ls_matrix_type full
_refine_ls_number_parameters 221
_refine_ls_number_reflns 5830
_refine_ls_number_restraints 48
_refine_ls_restrained_S_all 1.003
_refine_ls_R_factor_all 0.0875
_refine_ls_R_factor_gt 0.0736
_refine_ls_shift/su_max 0.001
_refine_ls_shift/su_mean 0.000
_refine_ls_structure_factor_coef Fsqd
_refine_ls_weighting_details 'calc w=1/[\s^2^(Fo^2^)+(0.1252P)^2^+0.0000P] where P=(Fo^2^+2Fc^2^)/3'
_refine_ls_weighting_scheme calc
_refine_ls_wR_factor_gt 0.1931
_refine_ls_wR_factor_ref 0.2047
_reflns_number_gt 4406
_reflns_number_total 5830
_reflns_threshold_expression >2sigma(I)
_cod_duplicate_entry 7116595
_cod_data_source_file c5cc00087d2.cif
_cod_data_source_block 2b
_cod_original_sg_symbol_H-M P432
_cod_database_code 7116675

loop_
_symmetry_equiv_pos_as_xyz
'x, y, z'
'-x, -y, z'
'-x, y, -z'
'x, -y, -z'
'z, x, y'
'z, -x, -y'
'-z, -x, y'
'-z, x, -y'
'y, z, x'
'-y, z, -x'
'y, -z, -x'
'-y, -z, x'
'y, x, -z'
'-y, -x, -z'
'y, -x, z'
'-y, x, z'
'x, z, -y'
'-x, z, y'
'-x, -z, -y'
'x, -z, y'
'z, y, -x'
'z, -y, x'
'-z, y, x'
'-z, -y, -x'

loop_
_atom_site_label
_atom_site_type_symbol
_atom_site_fract_x
_atom_site_fract_y
_atom_site_fract_z
_atom_site_U_iso_or_equiv
_atom_site_adp_type
_atom_site_occupancy
_atom_site_symmetry_multiplicity
_atom_site_calc_flag
_atom_site_refinement_flags
B1 B 0.3683(7) 0.6317(7) 0.6317(7) 0.115(9) Uani 1 3 d S
C1 C 0.1472(2) 0.6017(2) 0.5323(2) 0.0445(13) Uani 1 1 d .
H1A H 0.1187 0.5925 0.5127 0.053 Uiso 1 1 calc R
C2 C 0.1489(2) 0.6494(2) 0.5558(2) 0.0463(14) Uani 1 1 d .
H2A H 0.1232 0.6734 0.5489 0.056 Uiso 1 1 calc R
C3 C 0.1881(2) 0.66186(18) 0.58918(19) 0.0369(11) Uani 1 1 d .
C4 C 0.2272(2) 0.6267(2) 0.5948(2) 0.0409(12) Uani 1 1 d .
H4A H 0.2542 0.6343 0.6170 0.049 Uiso 1 1 calc R
C5 C 0.2277(2) 0.58052(17) 0.56858(19) 0.0388(13) Uani 1 1 d .
H5A H 0.2555 0.5583 0.5722 0.047 Uiso 1 1 calc R
C6 C 0.1909(2) 0.71229(18) 0.61509(18) 0.0355(11) Uani 1 1 d .
C7 C 0.1698(2) 0.7564(2) 0.5935(2) 0.0478(14) Uani 1 1 d .
H7A H 0.1555 0.7549 0.5607 0.057 Uiso 1 1 calc R
C8 C 0.1697(2) 0.80244(19) 0.6198(2) 0.0425(12) Uani 1 1 d .
H8A H 0.1564 0.8322 0.6049 0.051 Uiso 1 1 calc R
C9 C 0.1902(2) 0.8030(2) 0.66966(18) 0.0387(11) Uani 1 1 d .
C10 C 0.20889(17) 0.71641(18) 0.66539(17) 0.0297(10) Uani 1 1 d .
H10A H 0.2204 0.6866 0.6816 0.036 Uiso 1 1 calc R
C11 C 0.1893(2) 0.85002(19) 0.7009(2) 0.0427(12) Uani 1 1 d .
H11A H 0.1769 0.8807 0.6873 0.051 Uiso 1 1 calc R
C12 C 0.2072(2) 0.89600(19) 0.7785(2) 0.0514(15) Uani 1 1 d .
H12A H 0.1998 0.8855 0.8140 0.062 Uiso 1 1 calc R
C13 C 0.1662(3) 0.9360(2) 0.7638(3) 0.0649(19) Uani 1 1 d .
H13A H 0.1327 0.9204 0.7650 0.097 Uiso 1 1 calc R
H13B H 0.1727 0.9484 0.7296 0.097 Uiso 1 1 calc R
H13C H 0.1674 0.9643 0.7876 0.097 Uiso 1 1 calc R
C14 C 0.2617(3) 0.9166(2) 0.7781(3) 0.0699(17) Uani 1 1 d U
C15 C 0.2876(4) 0.9246(3) 0.7343(4) 0.083(2) Uani 1 1 d U
H15A H 0.2725 0.9150 0.7033 0.100 Uiso 1 1 calc R
C16 C 0.3395(4) 0.9482(3) 0.7334(4) 0.098(2) Uani 1 1 d U
H16A H 0.3577 0.9536 0.7030 0.118 Uiso 1 1 calc R
C17 C 0.3587(4) 0.9617(3) 0.7805(5) 0.101(2) Uani 1 1 d U
H17A H 0.3910 0.9772 0.7820 0.121 Uiso 1 1 calc R
C18 C 0.3323(4) 0.9531(3) 0.8260(4) 0.096(2) Uani 1 1 d U
H18A H 0.3478 0.9599 0.8576 0.116 Uiso 1 1 calc R
C19 C 0.2827(4) 0.9344(3) 0.8236(4) 0.0834(19) Uani 1 1 d U
H19A H 0.2628 0.9337 0.8534 0.100 Uiso 1 1 calc R
F1 F 0.3397(2) 0.6603(2) 0.6603(2) 0.100(3) Uani 1 3 d S
F2 F 0.3919(6) 0.6566(4) 0.5906(3) 0.264(6) Uani 1 1 d .
N1 N 0.18800(16) 0.56746(15) 0.53783(15) 0.0332(9) Uani 1 1 d .
N2 N 0.21078(16) 0.76064(14) 0.69199(16) 0.0346(9) Uani 1 1 d .
N3 N 0.20553(17) 0.84818(15) 0.74633(16) 0.0387(10) Uani 1 1 d .
Pd1 Pd 0.18757(3) 0.5000 0.5000 0.0353(2) Uani 1 4 d S
Zn2 Zn 0.228176(19) 0.771824(19) 0.771824(19) 0.0344(3) Uani 1 3 d S

loop_
_atom_site_aniso_label
_atom_site_aniso_U_11
_atom_site_aniso_U_22
_atom_site_aniso_U_33
_atom_site_aniso_U_23
_atom_site_aniso_U_13
_atom_site_aniso_U_12
B1 0.115(9) 0.115(9) 0.115(9) 0.089(11) -0.089(11) -0.089(11)
C1 0.047(3) 0.042(3) 0.044(3) -0.005(2) -0.013(2) 0.001(2)
C2 0.055(3) 0.029(3) 0.054(3) -0.004(2) -0.014(3) 0.006(2)
C3 0.054(3) 0.024(2) 0.033(3) 0.0003(19) -0.007(2) 0.004(2)
C4 0.035(3) 0.040(3) 0.047(3) -0.012(2) -0.001(2) 0.003(2)
C5 0.056(3) 0.020(2) 0.040(3) -0.002(2) -0.012(2) 0.013(2)
C6 0.045(3) 0.026(2) 0.035(2) 0.0032(19) -0.003(2) 0.013(2)
C7 0.073(4) 0.037(3) 0.033(3) -0.005(2) -0.013(3) 0.020(3)
C8 0.054(3) 0.031(2) 0.042(3) 0.000(2) -0.005(2) 0.016(2)
C9 0.044(3) 0.032(3) 0.040(2) -0.012(2) -0.007(2) 0.011(2)
C10 0.028(2) 0.030(2) 0.031(2) -0.0089(19) 0.0007(18) 0.0000(18)
C11 0.054(3) 0.029(2) 0.045(3) -0.003(2) -0.005(3) 0.013(2)
C12 0.074(4) 0.030(2) 0.051(3) -0.017(2) -0.009(3) 0.002(3)
C13 0.076(5) 0.042(3) 0.077(5) -0.025(3) -0.004(4) 0.012(3)
C14 0.091(4) 0.035(3) 0.084(4) -0.011(3) -0.019(3) 0.000(3)
C15 0.099(5) 0.044(3) 0.107(4) 0.008(3) -0.008(4) -0.006(3)
C16 0.104(5) 0.061(4) 0.128(5) -0.003(4) -0.018(5) -0.006(4)
C17 0.108(5) 0.059(4) 0.135(6) -0.011(5) -0.025(4) -0.001(4)
C18 0.110(5) 0.059(4) 0.120(5) -0.024(4) -0.034(4) -0.008(4)
C19 0.099(5) 0.045(3) 0.106(4) -0.023(3) -0.040(4) -0.006(3)
F1 0.100(3) 0.100(3) 0.100(3) 0.016(3) -0.016(3) -0.016(3)
F2 0.53(2) 0.191(8) 0.070(4) -0.025(5) 0.041(8) -0.045(10)
N1 0.046(2) 0.0262(19) 0.0273(19) 0.0015(15) 0.0005(17) 0.0027(17)
N2 0.037(2) 0.0298(19) 0.037(2) 0.0058(16) 0.0071(17) 0.0094(15)
N3 0.046(2) 0.028(2) 0.042(2) -0.0088(18) 0.012(2) 0.0030(18)
Pd1 0.0526(4) 0.0267(2) 0.0267(2) 0.000 0.000 0.000
Zn2 0.0344(3) 0.0344(3) 0.0344(3) -0.0053(2) 0.0053(2) 0.0053(2)

loop_
_atom_type_symbol
_atom_type_description
_atom_type_scat_dispersion_real
_atom_type_scat_dispersion_imag
_atom_type_scat_source
C C 0.0181 0.0091 'International Tables Vol C Tables 4.2.6.8 and 6.1.1.4'
H H 0.0000 0.0000 'International Tables Vol C Tables 4.2.6.8 and 6.1.1.4'
B B 0.0090 0.0039 'International Tables Vol C Tables 4.2.6.8 and 6.1.1.4'
N N 0.0311 0.0180 'International Tables Vol C Tables 4.2.6.8 and 6.1.1.4'
O O 0.0492 0.0322 'International Tables Vol C Tables 4.2.6.8 and 6.1.1.4'
F F 0.0727 0.0534 'International Tables Vol C Tables 4.2.6.8 and 6.1.1.4'
Zn Zn -1.5491 0.6778 'International Tables Vol C Tables 4.2.6.8 and 6.1.1.4'
Pd Pd 0.1215 3.9337 'International Tables Vol C Tables 4.2.6.8 and 6.1.1.4'

loop_
_geom_angle_atom_site_label_1
_geom_angle_atom_site_label_2
_geom_angle_atom_site_label_3
_geom_angle
_geom_angle_site_symmetry_1
_geom_angle_site_symmetry_3
F1 B1 F2 115.5(13) . 7_665
F1 B1 F2 115.5(13) . 10_656
F2 B1 F2 102.9(15) 7_665 10_656
F1 B1 F2 115.5(13) . .
F2 B1 F2 102.9(16) 7_665 .
F2 B1 F2 102.9(15) 10_656 .
C2 C1 N1 120.3(5) . .
C3 C2 C1 120.8(5) . .
C4 C3 C2 117.2(5) . .
C4 C3 C6 120.5(5) . .
C2 C3 C6 122.1(5) . .
C3 C4 C5 122.2(5) . .
N1 C5 C4 120.3(5) . .
C7 C6 C10 116.6(5) . .
C7 C6 C3 122.0(5) . .
C10 C6 C3 120.9(4) . .
C8 C7 C6 121.2(5) . .
C7 C8 C9 117.8(5) . .
N2 C9 C8 122.5(4) . .
N2 C9 C11 116.5(4) . .
C8 C9 C11 121.0(4) . .
N2 C10 C6 124.2(4) . .
N3 C11 C9 118.9(4) . .
N3 C12 C14 108.5(5) . .
N3 C12 C13 113.7(5) . .
C14 C12 C13 114.1(5) . .
C19 C14 C15 118.6(9) . .
C19 C14 C12 118.7(8) . .
C15 C14 C12 122.0(7) . .
C14 C15 C16 122.3(9) . .
C17 C16 C15 115.2(11) . .
C16 C17 C18 122.9(11) . .
C19 C18 C17 118.7(10) . .
C14 C19 C18 121.6(10) . .
C5 N1 C1 118.8(4) . .
C5 N1 Pd1 120.9(3) . .
C1 N1 Pd1 120.2(3) . .
C10 N2 C9 117.5(4) . .
C10 N2 Zn2 128.5(3) . .
C9 N2 Zn2 112.8(3) . .
C11 N3 C12 120.2(4) . .
C11 N3 Zn2 114.4(3) . .
C12 N3 Zn2 125.4(3) . .
N1 Pd1 N1 179.4(2) 4_566 .
N1 Pd1 N1 89.998(2) 4_566 20_565
N1 Pd1 N1 89.998(2) . 20_565
N1 Pd1 N1 89.998(2) 4_566 17_556
N1 Pd1 N1 89.998(2) . 17_556
N1 Pd1 N1 179.4(2) 20_565 17_556
N2 Zn2 N2 95.82(13) 7_665 .
N2 Zn2 N2 95.82(13) 7_665 10_656
N2 Zn2 N2 95.82(13) . 10_656
N2 Zn2 N3 76.80(15) 7_665 7_665
N2 Zn2 N3 170.05(17) . 7_665
N2 Zn2 N3 91.62(16) 10_656 7_665
N2 Zn2 N3 91.62(16) 7_665 .
N2 Zn2 N3 76.80(15) . .
N2 Zn2 N3 170.05(17) 10_656 .
N3 Zn2 N3 96.53(14) 7_665 .
N2 Zn2 N3 170.05(17) 7_665 10_656
N2 Zn2 N3 91.62(16) . 10_656
N2 Zn2 N3 76.80(15) 10_656 10_656
N3 Zn2 N3 96.53(14) 7_665 10_656
N3 Zn2 N3 96.53(14) . 10_656

loop_
_geom_bond_atom_site_label_1
_geom_bond_atom_site_label_2
_geom_bond_distance
_geom_bond_site_symmetry_2
B1 F1 1.28(3) .
B1 F2 1.391(15) 7_665
B1 F2 1.391(15) 10_656
B1 F2 1.391(15) .
C1 C2 1.380(7) .
C1 N1 1.391(7) .
C2 C3 1.378(7) .
C3 C4 1.372(7) .
C3 C6 1.474(7) .
C4 C5 1.379(6) .
C5 N1 1.347(6) .
C6 C7 1.388(7) .
C6 C10 1.392(6) .
C7 C8 1.376(7) .
C8 C9 1.401(7) .
C9 N2 1.355(6) .
C9 C11 1.466(7) .
C10 N2 1.341(6) .
C11 N3 1.254(7) .
C12 N3 1.498(6) .
C12 C14 1.514(10) .
C12 C13 1.537(8) .
C14 C19 1.381(10) .
C14 C15 1.339(11) .
C15 C16 1.481(13) .
C16 C17 1.366(14) .
C17 C18 1.386(14) .
C18 C19 1.380(13) .
N1 Pd1 2.009(4) .
N2 Zn2 2.142(4) .
N3 Zn2 2.172(4) .
Pd1 N1 2.009(4) 4_566
Pd1 N1 2.009(4) 20_565
Pd1 N1 2.009(4) 17_556
Zn2 N2 2.142(4) 7_665
Zn2 N2 2.142(4) 10_656
Zn2 N3 2.172(4) 7_665
Zn2 N3 2.172(4) 10_656
